data_7134672
loop_
_publ_author_name
'Kr\/oll, Peter Lundg\%ard'
'Strandfelt, Asger'
'Jokumsen, Maria Harbo'
'Nielsen, Mogens Br\/ondsted'

_publ_section_title
;
 Donor/acceptor-substituted radiaannulene segments of 6,6,12-graphyne
;
_journal_issue 52
_journal_name_full 'Chemical Communications'
_journal_page_first 9416
_journal_page_last 9419
_journal_paper_doi 10.1039/D5CC02685G
_journal_volume 61
_journal_year 2025
_chemical_absolute_configuration syn
_chemical_formula_moiety 'C100 H107 Si4'
_chemical_formula_sum 'C100 H107 Si4'
_chemical_formula_weight 1421.21
_space_group_crystal_system monoclinic
_space_group_IT_number 4
_space_group_name_Hall 'P 2yb'
_space_group_name_H-M_alt 'P 1 21 1'
_atom_sites_solution_hydrogens geom
_atom_sites_solution_primary dual
_audit_creation_date 2025-05-02
_audit_creation_method
;
Olex2 1.5
(compiled 2025.04.05 svn.rf049d14d for OlexSys, GUI svn.r7205)
;
_audit_update_record
;
2025-05-05 deposited with the CCDC.	2025-06-05 downloaded from the CCDC.
;
_cell_angle_alpha 90
_cell_angle_beta 92.435(6)
_cell_angle_gamma 90
_cell_formula_units_Z 2
_cell_length_a 12.922(3)
_cell_length_b 20.382(4)
_cell_length_c 16.403(3)
_cell_measurement_reflns_used 3593
_cell_measurement_temperature 100.00
_cell_measurement_theta_max 23.826
_cell_measurement_theta_min 2.353
_cell_volume 4316.3(15)
_computing_cell_refinement 'SAINT V8.40B (?, 2016)'
_computing_data_reduction 'SAINT V8.40B (?, 2016)'
_computing_molecular_graphics 'Olex2 1.5 (Dolomanov et al., 2009)'
_computing_publication_material 'Olex2 1.5 (Dolomanov et al., 2009)'
_computing_structure_refinement 'SHELXL 2019/3 (Sheldrick, 2015)'
_computing_structure_solution 'SHELXT 2018/2 (Sheldrick, 2018)'
_diffrn_ambient_temperature 100.00
_diffrn_measured_fraction_theta_full 0.999
_diffrn_measured_fraction_theta_max 0.999
_diffrn_measurement_device_type '_diffrn_measurement_device_type    'Bruker D8 Venture with Photon III 28''
_diffrn_radiation_type MoK\a
_diffrn_radiation_wavelength 0.71073
_diffrn_reflns_av_R_equivalents 0.1221
_diffrn_reflns_av_unetI/netI 0.0945
_diffrn_reflns_Laue_measured_fraction_full 0.999
_diffrn_reflns_Laue_measured_fraction_max 0.999
_diffrn_reflns_limit_h_max 15
_diffrn_reflns_limit_h_min -15
_diffrn_reflns_limit_k_max 24
_diffrn_reflns_limit_k_min -24
_diffrn_reflns_limit_l_max 19
_diffrn_reflns_limit_l_min -19
_diffrn_reflns_number 64401
_diffrn_reflns_point_group_measured_fraction_full 0.999
_diffrn_reflns_point_group_measured_fraction_max 0.999
_diffrn_reflns_theta_full 25.024
_diffrn_reflns_theta_max 25.024
_diffrn_reflns_theta_min 1.577
_diffrn_source_current 1.0
_diffrn_source_power 0.05
_diffrn_source_voltage 50.0
_exptl_absorpt_coefficient_mu 0.114
_exptl_absorpt_correction_T_max 0.7452
_exptl_absorpt_correction_T_min 0.6833
_exptl_absorpt_correction_type multi-scan
_exptl_absorpt_process_details
;
SADABS-2016/2 (Bruker,2016) was used for absorption correction.
wR2(int) was 0.0776 before and 0.0584 after correction.
The Ratio of minimum to maximum transmission is 0.9169.
The \l/2 correction factor is Not present.
;
_exptl_crystal_colour 'clear yellowish yellow'
_exptl_crystal_colour_lustre clear
_exptl_crystal_colour_modifier yellowish
_exptl_crystal_colour_primary yellow
_exptl_crystal_density_diffrn 1.094
_exptl_crystal_description needle
_exptl_crystal_F_000 1526
_exptl_crystal_recrystallization_method 'Re-crystallisation from solvent: CHCl3 and heptane'
_exptl_crystal_size_max 0.1
_exptl_crystal_size_mid 0.05
_exptl_crystal_size_min 0.05
_refine_diff_density_max 0.285
_refine_diff_density_min -0.324
_refine_diff_density_rms 0.047
_refine_ls_abs_structure_details
;
 Flack x determined using 3782 quotients [(I+)-(I-)]/[(I+)+(I-)]
 (Parsons, Flack and Wagner, Acta Cryst. B69 (2013) 249-259).
;
_refine_ls_abs_structure_Flack 0.28(8)
_refine_ls_extinction_method none
_refine_ls_goodness_of_fit_ref 0.983
_refine_ls_hydrogen_treatment constr
_refine_ls_matrix_type full
_refine_ls_number_parameters 970
_refine_ls_number_reflns 15239
_refine_ls_number_restraints 1
_refine_ls_restrained_S_all 0.983
_refine_ls_R_factor_all 0.0995
_refine_ls_R_factor_gt 0.0572
_refine_ls_shift/su_max 0.000
_refine_ls_shift/su_mean 0.000
_refine_ls_structure_factor_coef Fsqd
_refine_ls_weighting_details 'w=1/[\s^2^(Fo^2^)+(0.0714P)^2^+0.2510P] where P=(Fo^2^+2Fc^2^)/3'
_refine_ls_weighting_scheme calc
_refine_ls_wR_factor_gt 0.1249
_refine_ls_wR_factor_ref 0.1486
_reflns_Friedel_coverage 0.940
_reflns_Friedel_fraction_full 0.999
_reflns_Friedel_fraction_max 0.999
_reflns_number_gt 10560
_reflns_number_total 15239
_reflns_threshold_expression 'I > 2\s(I)'
_cod_data_source_file d5cc02685g2.cif
_cod_data_source_block mo_d8v6573_0m
_cod_depositor_comments 'Adding full bibliography for 7134672--7134675.cif.'
_cod_original_cell_volume 4316.3(16)
_cod_database_code 7134672
_shelx_shelxl_version_number 2019/3
_shelx_space_group_comment
;
The symmetry employed for this shelxl refinement is uniquely defined
by the following loop, which should always be used as a source of
symmetry information in preference to the above space-group names.
They are only intended as comments.
;
_shelx_estimated_absorpt_t_max 0.994
_shelx_estimated_absorpt_t_min 0.989
_olex2_refinement_description
;
1. Fixed Uiso
 At 1.2 times of:
  All C(H) groups, All C(H,H) groups
 At 1.5 times of:
  All C(H,H,H) groups
2. Others
 Fixed Sof: H8(0.5) C2(0.5) H2A(0.5) H2B(0.5) H2C(0.5) C3(0.5) H3A(0.5) H3B(0.5)
3.a Ternary CH refined with riding coordinates:
 C00R(H00R), C01C(H01C), C01E(H01E), C01H(H01H), C024(H024), C028(H028),
 C02B(H02P), C02D(H02T), C02F(H02X), C02G(H02Y), C02R(H8), C02T(H10)
3.b Aromatic/amide H refined with riding coordinates:
 C006(H006), C00J(H00J), C00Z(H00Z), C013(H013), C017(H017), C01D(H01D),
 C01F(H01F), C01G(H01G), C01I(H01I), C01J(H01J), C01L(H01L), C01N(H01N),
 C01O(H01O), C01Q(H01R), C01R(H01S), C01S(H01T), C01V(H01X), C01W(H01Y),
 C01X(H01Z), C01Z(H01), C022(H022), C025(H025), C026(H026), C029(H029)
3.c X=CH2 refined with riding coordinates:
 C3(H3A,H3B)
3.d Idealised Me refined as rotating group:
 C01M(H01A,H01B,H01K), C01P(H01M,H01P,H01Q), C01T(H01U,H01V,H01W), C020(H02A,
 H02B,H02C), C021(H02D,H02E,H02F), C023(H02G,H02H,H02I), C027(H02J,H02K,H02L),
 C02A(H02M,H02N,H02O), C02C(H02Q,H02R,H02S), C02E(H02U,H02V,H02W), C02H(H02Z,H,
 HA), C02I(H02,HB,HC), C02K(H1,HD,HE), C02L(H2,HF,HG), C02M(H3,HH,HI), C02N(H4,
 HJ,HK), C02O(H5,HL,HM), C02P(H6,HN,HO), C02Q(H7,HP,HQ), C02S(H9,HR,HS),
 C02U(H11,HT,HU), C1(H1A,H1B,H1C), C2(H2A,H2B,H2C), C4(H4A,H4B,H4C)
;
_olex2_submission_special_instructions 'No special instructions were received'

loop_
_space_group_symop_operation_xyz
'x, y, z'
'-x, y+1/2, -z'

loop_
_atom_site_label
_atom_site_type_symbol
_atom_site_fract_x
_atom_site_fract_y
_atom_site_fract_z
_atom_site_U_iso_or_equiv
_atom_site_adp_type
_atom_site_occupancy
_atom_site_site_symmetry_order
_atom_site_calc_flag
_atom_site_refinement_flags_posn
_atom_site_refinement_flags_adp
_atom_site_refinement_flags_occupancy
_atom_site_disorder_assembly
_atom_site_disorder_group
Si01 Si 0.76124(12) 0.74893(7) 1.07415(10) 0.0275(3) Uani 1 1 d . . . . .
Si02 Si 0.81659(15) 0.43770(9) 0.34604(11) 0.0430(5) Uani 1 1 d . . . . .
Si03 Si 0.26384(14) 0.58541(9) 1.12170(10) 0.0405(4) Uani 1 1 d . . . . .
Si04 Si 0.33678(14) 0.26100(9) 0.44659(12) 0.0436(5) Uani 1 1 d . . . . .
C005 C 0.1048(4) 0.4517(2) 0.7870(3) 0.0238(12) Uani 1 1 d . . . . .
C006 C 0.8782(4) 0.6253(2) 0.7939(3) 0.0259(12) Uani 1 1 d . . . . .
H006 H 0.871054 0.651884 0.840982 0.031 Uiso 1 1 calc R U . . .
C007 C 0.7188(4) 0.5123(2) 0.6608(3) 0.0242(12) Uani 1 1 d . . . . .
C008 C 0.1178(4) 0.4117(2) 0.7177(3) 0.0220(11) Uani 1 1 d . . . . .
C009 C 0.4400(4) 0.5539(3) 0.8458(3) 0.0240(12) Uani 1 1 d . . . . .
C00A C 0.7920(4) 0.5909(3) 0.7617(3) 0.0234(11) Uani 1 1 d . . . . .
C00B C 0.6003(4) 0.6635(3) 0.9845(3) 0.0275(13) Uani 1 1 d . . . . .
C00C C 0.4771(4) 0.4356(3) 0.6472(3) 0.0261(12) Uani 1 1 d . . . . .
C00D C 0.3971(4) 0.4371(3) 0.6813(3) 0.0244(12) Uani 1 1 d . . . . .
C00E C 0.6149(4) 0.5967(2) 0.8332(3) 0.0249(12) Uani 1 1 d . . . . .
C00F C 0.8032(4) 0.5504(2) 0.6933(3) 0.0249(12) Uani 1 1 d . . . . .
C00G C 0.5232(4) 0.5928(2) 0.8784(3) 0.0236(12) Uani 1 1 d . . . . .
C00H C 0.0065(4) 0.4551(2) 0.8232(3) 0.0243(12) Uani 1 1 d . . . . .
C00I C 1.1303(5) 0.6859(3) 0.8272(4) 0.0296(13) Uani 1 1 d . . . . .
C00J C 0.1888(4) 0.4872(2) 0.8190(3) 0.0238(12) Uani 1 1 d . . . . .
H00J H 0.179860 0.514787 0.864912 0.029 Uiso 1 1 calc R U . . .
C00K C 0.6952(4) 0.5953(3) 0.7993(3) 0.0257(12) Uani 1 1 d . . . . .
C00L C 0.5178(4) 0.6231(2) 0.9524(3) 0.0242(12) Uani 1 1 d . . . . .
C00M C -0.1749(4) 0.4569(3) 0.8903(3) 0.0260(12) Uani 1 1 d . . . . .
C00N C 0.6500(4) 0.4798(3) 0.6312(3) 0.0249(12) Uani 1 1 d . . . . .
C00O C 1.2503(4) 0.5620(3) 0.5703(3) 0.0289(13) Uani 1 1 d . . . . .
C00P C 0.5663(4) 0.4403(2) 0.5999(3) 0.0237(12) Uani 1 1 d . . . . .
C00Q C 1.2104(4) 0.7223(3) 0.8681(3) 0.0291(13) Uani 1 1 d . . . . .
C00R C 0.8040(5) 0.6939(3) 1.1613(3) 0.0316(13) Uani 1 1 d . . . . .
H00R H 0.739555 0.675359 1.183843 0.038 Uiso 1 1 calc R U . . .
C00S C 0.3695(4) 0.5212(3) 0.8185(3) 0.0249(12) Uani 1 1 d . . . . .
C00T C -0.0756(5) 0.4562(3) 0.8539(3) 0.0274(13) Uani 1 1 d . . . . .
C00U C 0.6509(4) 0.4210(3) 0.4717(3) 0.0296(13) Uani 1 1 d . . . . .
C00V C 0.5693(4) 0.4109(2) 0.5248(3) 0.0261(12) Uani 1 1 d . . . . .
C00W C 0.6669(5) 0.6986(3) 1.0150(4) 0.0320(14) Uani 1 1 d . . . . .
C00X C 0.0335(4) 0.3755(3) 0.6807(3) 0.0290(13) Uani 1 1 d . . . . .
C00Y C 0.9840(4) 0.5821(3) 0.6884(3) 0.0256(12) Uani 1 1 d . . . . .
C00Z C 0.9000(4) 0.5467(3) 0.6583(3) 0.0282(13) Uani 1 1 d . . . . .
H00Z H 0.907903 0.518996 0.612393 0.034 Uiso 1 1 calc R U . . .
C010 C -0.0356(4) 0.3433(3) 0.6506(3) 0.0273(12) Uani 1 1 d . . . . .
C011 C 0.4326(4) 0.6131(3) 1.0028(3) 0.0294(13) Uani 1 1 d . . . . .
C012 C 0.2854(4) 0.4833(2) 0.7855(3) 0.0219(11) Uani 1 1 d . . . . .
C013 C 1.3883(5) 0.7560(3) 0.8862(4) 0.0379(14) Uani 1 1 d . . . . .
H013 H 1.457867 0.753961 0.869825 0.045 Uiso 1 1 calc R U . . .
C014 C 1.0603(5) 0.6567(3) 0.7947(3) 0.0294(13) Uani 1 1 d . . . . .
C015 C 1.0799(4) 0.5771(3) 0.6498(3) 0.0274(12) Uani 1 1 d . . . . .
C016 C 0.2994(4) 0.4417(2) 0.7177(3) 0.0232(12) Uani 1 1 d . . . . .
C017 C -0.2851(5) 0.4893(3) 0.9978(4) 0.0365(15) Uani 1 1 d . . . . .
H017 H -0.293996 0.511070 1.048281 0.044 Uiso 1 1 calc R U . . .
C018 C 0.3640(5) 0.6031(3) 1.0489(4) 0.0361(14) Uani 1 1 d . . . . .
C019 C 0.9732(4) 0.6216(2) 0.7590(3) 0.0260(12) Uani 1 1 d . . . . .
C01A C 1.1584(4) 0.5701(3) 0.6139(3) 0.0293(13) Uani 1 1 d . . . . .
C01B C 0.4865(5) 0.3694(3) 0.4965(3) 0.0314(13) Uani 1 1 d . . . . .
C01C C 0.8700(5) 0.7716(3) 1.0074(3) 0.0338(14) Uani 1 1 d . . . . .
H01C H 0.915524 0.732086 1.004720 0.041 Uiso 1 1 calc R U . . .
C01D C 0.2143(4) 0.4074(2) 0.6846(3) 0.0239(12) Uani 1 1 d . . . . .
H01D H 0.222814 0.380294 0.638259 0.029 Uiso 1 1 calc R U . . .
C01E C 0.6891(4) 0.8215(3) 1.1126(3) 0.0310(13) Uani 1 1 d . . . . .
H01E H 0.738558 0.846459 1.149498 0.037 Uiso 1 1 calc R U . . .
C01F C -0.3554(4) 0.4282(3) 0.8851(4) 0.0321(13) Uani 1 1 d . . . . .
H01F H -0.413076 0.407780 0.857748 0.039 Uiso 1 1 calc R U . . .
C01G C -0.2601(4) 0.4269(3) 0.8511(3) 0.0302(13) Uani 1 1 d . . . . .
H01G H -0.252266 0.405329 0.800428 0.036 Uiso 1 1 calc R U . . .
C01H C 0.1623(5) 0.5365(3) 1.0625(4) 0.0428(16) Uani 1 1 d . . . . .
H01H H 0.201104 0.503360 1.030739 0.051 Uiso 1 1 calc R U . . .
C01I C 1.3626(5) 0.7962(3) 0.9506(4) 0.0452(17) Uani 1 1 d . . . . .
H01I H 1.414769 0.821301 0.978748 0.054 Uiso 1 1 calc R U . . .
C01J C 1.3128(4) 0.7192(3) 0.8463(4) 0.0322(14) Uani 1 1 d . . . . .
H01J H 1.331120 0.691096 0.802986 0.039 Uiso 1 1 calc R U . . .
C01K C -0.1134(5) 0.3008(3) 0.6149(3) 0.0282(13) Uani 1 1 d . . . . .
C01L C -0.1882(5) 0.4884(3) 0.9641(4) 0.0334(14) Uani 1 1 d . . . . .
H01L H -0.131107 0.509322 0.991568 0.040 Uiso 1 1 calc R U . . .
C01M C 0.1042(5) 0.5792(4) 0.9990(4) 0.0469(16) Uani 1 1 d . . . . .
H01A H 0.062532 0.611829 1.026793 0.070 Uiso 1 1 calc R U . . .
H01B H 0.058757 0.551553 0.964218 0.070 Uiso 1 1 calc R U . . .
H01K H 0.154148 0.601668 0.965363 0.070 Uiso 1 1 calc R U . . .
C01N C 1.2452(5) 0.5293(3) 0.4952(4) 0.0373(15) Uani 1 1 d . . . . .
H01N H 1.181036 0.511890 0.474763 0.045 Uiso 1 1 calc R U . . .
C01O C -0.3676(5) 0.4591(3) 0.9588(4) 0.0365(15) Uani 1 1 d . . . . .
H01O H -0.433451 0.459335 0.982435 0.044 Uiso 1 1 calc R U . . .
C01P C 0.6508(5) 0.8688(3) 1.0464(4) 0.0412(15) Uani 1 1 d . . . . .
H01M H 0.710160 0.886609 1.018314 0.062 Uiso 1 1 calc R U . . .
H01P H 0.612776 0.904817 1.071019 0.062 Uiso 1 1 calc R U . . .
H01Q H 0.604937 0.845575 1.007029 0.062 Uiso 1 1 calc R U . . .
C01Q C -0.1565(6) 0.2015(3) 0.5422(4) 0.0503(18) Uani 1 1 d . . . . .
H01R H -0.135563 0.163342 0.514110 0.060 Uiso 1 1 calc R U . . .
C01R C 1.3454(5) 0.5856(3) 0.6003(4) 0.0366(14) Uani 1 1 d . . . . .
H01S H 1.350466 0.607752 0.651236 0.044 Uiso 1 1 calc R U . . .
C01S C -0.2599(5) 0.2137(3) 0.5508(4) 0.0402(15) Uani 1 1 d . . . . .
H01T H -0.310210 0.183649 0.529404 0.048 Uiso 1 1 calc R U . . .
C01T C 0.0886(6) 0.4972(3) 1.1139(4) 0.0548(19) Uani 1 1 d . . . . .
H01U H 0.128804 0.470010 1.153013 0.082 Uiso 1 1 calc R U . . .
H01V H 0.045074 0.469078 1.078278 0.082 Uiso 1 1 calc R U . . .
H01W H 0.044700 0.527439 1.143528 0.082 Uiso 1 1 calc R U . . .
C01U C 0.4204(5) 0.3312(3) 0.4741(4) 0.0392(15) Uani 1 1 d . . . . .
C01V C -0.2172(5) 0.3128(3) 0.6229(4) 0.0345(14) Uani 1 1 d . . . . .
H01X H -0.238703 0.350856 0.650997 0.041 Uiso 1 1 calc R U . . .
C01W C -0.0831(5) 0.2443(3) 0.5741(4) 0.0434(16) Uani 1 1 d . . . . .
H01Y H -0.011613 0.235361 0.568336 0.052 Uiso 1 1 calc R U . . .
C01X C 1.1857(5) 0.7627(3) 0.9336(4) 0.0418(16) Uani 1 1 d . . . . .
H01Z H 1.116365 0.764751 0.950461 0.050 Uiso 1 1 calc R U . . .
C01Y C 0.7184(5) 0.4288(3) 0.4221(4) 0.0395(15) Uani 1 1 d . . . . .
C01Z C 1.4333(5) 0.5763(3) 0.5551(4) 0.0435(16) Uani 1 1 d . . . . .
H01 H 1.498609 0.591464 0.576234 0.052 Uiso 1 1 calc R U . . .
C020 C 0.5994(5) 0.7998(3) 1.1645(4) 0.0389(15) Uani 1 1 d . . . . .
H02A H 0.548546 0.775447 1.130276 0.058 Uiso 1 1 calc R U . . .
H02B H 0.566247 0.838443 1.187409 0.058 Uiso 1 1 calc R U . . .
H02C H 0.626006 0.771461 1.208876 0.058 Uiso 1 1 calc R U . . .
C021 C 0.8623(5) 0.7285(3) 1.2319(4) 0.0465(17) Uani 1 1 d . . . . .
H02D H 0.928961 0.744499 1.213704 0.070 Uiso 1 1 calc R U . . .
H02E H 0.874133 0.697575 1.277112 0.070 Uiso 1 1 calc R U . . .
H02F H 0.821077 0.765625 1.250340 0.070 Uiso 1 1 calc R U . . .
C022 C -0.2907(5) 0.2695(3) 0.5903(4) 0.0372(15) Uani 1 1 d . . . . .
H022 H -0.362358 0.278385 0.595194 0.045 Uiso 1 1 calc R U . . .
C023 C 0.8367(5) 0.7886(3) 0.9195(4) 0.0454(16) Uani 1 1 d . . . . .
H02G H 0.792086 0.753695 0.896680 0.068 Uiso 1 1 calc R U . . .
H02H H 0.898203 0.792831 0.886882 0.068 Uiso 1 1 calc R U . . .
H02I H 0.798572 0.830160 0.918451 0.068 Uiso 1 1 calc R U . . .
C024 C 0.3763(6) 0.1957(3) 0.5230(4) 0.0515(18) Uani 1 1 d . . . . .
H024 H 0.449313 0.183336 0.512217 0.062 Uiso 1 1 calc R U . . .
C025 C 1.4266(6) 0.5458(3) 0.4808(5) 0.0485(18) Uani 1 1 d . . . . .
H025 H 1.486786 0.540927 0.450076 0.058 Uiso 1 1 calc R U . . .
C026 C 1.3333(6) 0.5221(3) 0.4506(4) 0.0489(18) Uani 1 1 d . . . . .
H026 H 1.329019 0.500822 0.399048 0.059 Uiso 1 1 calc R U . . .
C027 C 0.8667(5) 0.6357(3) 1.1317(4) 0.0476(17) Uani 1 1 d . . . . .
H02J H 0.828555 0.614080 1.086253 0.071 Uiso 1 1 calc R U . . .
H02K H 0.878254 0.604348 1.176471 0.071 Uiso 1 1 calc R U . . .
H02L H 0.933633 0.651189 1.113279 0.071 Uiso 1 1 calc R U . . .
C028 C 0.2134(6) 0.6654(4) 1.1591(4) 0.0538(19) Uani 1 1 d . . . . .
H028 H 0.164374 0.682379 1.115253 0.065 Uiso 1 1 calc R U . . .
C029 C 1.2616(5) 0.7997(3) 0.9736(4) 0.0492(18) Uani 1 1 d . . . . .
H029 H 1.243969 0.827673 1.017171 0.059 Uiso 1 1 calc R U . . .
C02A C 0.9378(5) 0.8273(3) 1.0456(5) 0.0506(18) Uani 1 1 d . . . . .
H02M H 0.896002 0.867150 1.050062 0.076 Uiso 1 1 calc R U . . .
H02N H 0.996114 0.836002 1.010843 0.076 Uiso 1 1 calc R U . . .
H02O H 0.964167 0.813934 1.099962 0.076 Uiso 1 1 calc R U . . .
C02B C 0.7505(6) 0.4682(4) 0.2507(4) 0.0551(19) Uani 1 1 d . . . . .
H02P H 0.804122 0.473924 0.209071 0.066 Uiso 1 1 calc R U . . .
C02C C 0.9401(6) 0.3506(4) 0.2555(4) 0.061(2) Uani 1 1 d . . . . .
H02Q H 0.891565 0.353511 0.208100 0.092 Uiso 1 1 calc R U . . .
H02R H 0.976853 0.308591 0.254509 0.092 Uiso 1 1 calc R U . . .
H02S H 0.990198 0.386644 0.253793 0.092 Uiso 1 1 calc R U . . .
C02D C 0.3282(6) 0.5329(4) 1.2036(4) 0.063(2) Uani 1 1 d . . . . .
H02T H 0.274786 0.521727 1.243684 0.076 Uiso 1 1 calc R U . . .
C02E C 0.1500(6) 0.6560(4) 1.2352(5) 0.065(2) Uani 1 1 d . . . . .
H02U H 0.092678 0.625658 1.222723 0.098 Uiso 1 1 calc R U . . .
H02V H 0.122166 0.698445 1.251985 0.098 Uiso 1 1 calc R U . . .
H02W H 0.194538 0.638004 1.279575 0.098 Uiso 1 1 calc R U . . .
C02F C 0.8800(6) 0.3555(4) 0.3343(4) 0.0552(19) Uani 1 1 d . . . . .
H02X H 0.934206 0.353412 0.379522 0.066 Uiso 1 1 calc R U . . .
C02G C 0.3716(6) 0.2357(4) 0.3416(4) 0.057(2) Uani 1 1 d . . . . .
H02Y H 0.339522 0.191747 0.330456 0.069 Uiso 1 1 calc R U . . .
C02H C 0.2971(7) 0.7188(4) 1.1736(5) 0.070(2) Uani 1 1 d . . . . .
H02Z H 0.342389 0.706589 1.220556 0.104 Uiso 1 1 calc R U . . .
H H 0.263663 0.760867 1.184298 0.104 Uiso 1 1 calc R U . . .
HA H 0.338247 0.722678 1.124982 0.104 Uiso 1 1 calc R U . . .
C02I C 0.3104(6) 0.1324(3) 0.5135(5) 0.062(2) Uani 1 1 d . . . . .
H02 H 0.338379 0.098707 0.550898 0.093 Uiso 1 1 calc R U . . .
HB H 0.312502 0.116456 0.457204 0.093 Uiso 1 1 calc R U . . .
HC H 0.238542 0.141991 0.526306 0.093 Uiso 1 1 calc R U . . .
C02K C 0.4157(6) 0.5696(5) 1.2498(5) 0.084(3) Uani 1 1 d . . . . .
H1 H 0.469701 0.580986 1.212007 0.127 Uiso 1 1 calc R U . . .
HD H 0.445252 0.541646 1.293398 0.127 Uiso 1 1 calc R U . . .
HE H 0.388255 0.609848 1.273492 0.127 Uiso 1 1 calc R U . . .
C02L C 0.3753(7) 0.2186(4) 0.6117(4) 0.075(3) Uani 1 1 d . . . . .
H2 H 0.304096 0.229059 0.625517 0.112 Uiso 1 1 calc R U . . .
HF H 0.418683 0.257761 0.618714 0.112 Uiso 1 1 calc R U . . .
HG H 0.402332 0.183624 0.647602 0.112 Uiso 1 1 calc R U . . .
C02M C 0.8120(7) 0.2979(3) 0.3475(5) 0.065(2) Uani 1 1 d . . . . .
H3 H 0.779618 0.302350 0.400194 0.098 Uiso 1 1 calc R U . . .
HH H 0.853508 0.257710 0.347353 0.098 Uiso 1 1 calc R U . . .
HI H 0.758084 0.295833 0.303737 0.098 Uiso 1 1 calc R U . . .
C02N C 0.6697(7) 0.4183(5) 0.2167(5) 0.076(3) Uani 1 1 d . . . . .
H4 H 0.705207 0.378677 0.198624 0.113 Uiso 1 1 calc R U . . .
HJ H 0.630354 0.437724 0.170339 0.113 Uiso 1 1 calc R U . . .
HK H 0.622254 0.406677 0.259451 0.113 Uiso 1 1 calc R U . . .
C02O C 0.4869(7) 0.2286(4) 0.3340(5) 0.069(2) Uani 1 1 d . . . . .
H5 H 0.520281 0.271384 0.342367 0.103 Uiso 1 1 calc R U . . .
HL H 0.501201 0.212167 0.279451 0.103 Uiso 1 1 calc R U . . .
HM H 0.514303 0.197603 0.375202 0.103 Uiso 1 1 calc R U . . .
C02P C 0.3683(7) 0.4682(5) 1.1686(6) 0.083(3) Uani 1 1 d . . . . .
H6 H 0.310296 0.443621 1.143124 0.125 Uiso 1 1 calc R U . . .
HN H 0.400841 0.441932 1.212754 0.125 Uiso 1 1 calc R U . . .
HO H 0.419367 0.477631 1.127713 0.125 Uiso 1 1 calc R U . . .
C02Q C 0.6997(8) 0.5356(4) 0.2644(6) 0.088(3) Uani 1 1 d . . . . .
H7 H 0.650415 0.532017 0.307922 0.132 Uiso 1 1 calc R U . . .
HP H 0.663106 0.549799 0.213847 0.132 Uiso 1 1 calc R U . . .
HQ H 0.753303 0.567777 0.279953 0.132 Uiso 1 1 calc R U . . .
C02R C 0.9109(8) 0.4990(5) 0.3907(6) 0.088(3) Uani 1 1 d . . . . .
H8 H 0.872789 0.539589 0.406079 0.105 Uiso 0.5 1 calc R U P A 1
C02S C 0.1224(6) 0.2374(4) 0.4086(6) 0.080(3) Uani 1 1 d . . . . .
H9 H 0.127637 0.245594 0.350070 0.120 Uiso 1 1 calc R U . . .
HR H 0.051109 0.245350 0.424258 0.120 Uiso 1 1 calc R U . . .
HS H 0.141301 0.191747 0.420711 0.120 Uiso 1 1 calc R U . . .
C02T C 0.1972(6) 0.2842(4) 0.4576(6) 0.077(3) Uani 1 1 d . . . . .
H10 H 0.182996 0.276950 0.516332 0.093 Uiso 1 1 calc R U . . .
C02U C 0.1726(8) 0.3545(5) 0.4411(9) 0.133(5) Uani 1 1 d . . . . .
H11 H 0.218126 0.382275 0.475630 0.200 Uiso 1 1 calc R U . . .
HT H 0.100265 0.363061 0.453149 0.200 Uiso 1 1 calc R U . . .
HU H 0.183349 0.364252 0.383540 0.200 Uiso 1 1 calc R U . . .
C1 C 0.9984(7) 0.5176(5) 0.3342(5) 0.084(3) Uani 1 1 d . . . . .
H1A H 1.041132 0.478852 0.324441 0.126 Uiso 1 1 calc R U . . .
H1B H 1.041468 0.551978 0.359972 0.126 Uiso 1 1 calc R U . . .
H1C H 0.968385 0.533702 0.282068 0.126 Uiso 1 1 calc R U . . .
C2 C 0.9611(13) 0.4652(11) 0.4717(9) 0.081(6) Uani 0.5 1 d . . P B 1
H2A H 0.905888 0.452096 0.507468 0.122 Uiso 0.5 1 calc R U P B 1
H2B H 1.007306 0.496443 0.500337 0.122 Uiso 0.5 1 calc R U P B 1
H2C H 1.000652 0.426337 0.456499 0.122 Uiso 0.5 1 calc R U P B 1
C3 C 0.9067(16) 0.5358(15) 0.4467(14) 0.141(13) Uani 0.5 1 d . . P B 2
H3A H 0.954180 0.571307 0.452038 0.170 Uiso 0.5 1 calc R U P B 2
H3B H 0.855822 0.529744 0.486200 0.170 Uiso 0.5 1 calc R U P B 2
C4 C 0.3312(8) 0.2825(7) 0.2750(6) 0.117(4) Uani 1 1 d . . . . .
H4A H 0.255338 0.282172 0.272762 0.175 Uiso 1 1 calc R U . . .
H4B H 0.356284 0.268295 0.222206 0.175 Uiso 1 1 calc R U . . .
H4C H 0.356223 0.326939 0.287073 0.175 Uiso 1 1 calc R U . . .

loop_
_atom_site_aniso_label
_atom_site_aniso_U_11
_atom_site_aniso_U_22
_atom_site_aniso_U_33
_atom_site_aniso_U_23
_atom_site_aniso_U_13
_atom_site_aniso_U_12
Si01 0.0215(8) 0.0289(8) 0.0319(8) -0.0083(7) -0.0025(6) -0.0018(7)
Si02 0.0451(12) 0.0468(10) 0.0383(10) -0.0109(8) 0.0152(8) -0.0099(9)
Si03 0.0289(10) 0.0567(11) 0.0365(9) -0.0068(9) 0.0077(8) -0.0084(8)
Si04 0.0305(10) 0.0469(10) 0.0531(11) -0.0192(9) -0.0007(8) -0.0061(8)
C005 0.019(3) 0.025(3) 0.028(3) 0.002(2) -0.003(2) 0.003(2)
C006 0.025(3) 0.026(3) 0.027(3) -0.001(2) 0.000(2) 0.000(2)
C007 0.024(3) 0.026(3) 0.023(3) 0.001(2) 0.001(2) 0.005(2)
C008 0.019(3) 0.019(2) 0.028(3) 0.001(2) 0.000(2) -0.002(2)
C009 0.021(3) 0.026(3) 0.024(3) -0.001(2) -0.001(2) 0.002(2)
C00A 0.018(3) 0.024(3) 0.028(3) 0.004(2) 0.001(2) 0.001(2)
C00B 0.024(3) 0.031(3) 0.027(3) -0.005(2) 0.000(2) -0.001(3)
C00C 0.024(3) 0.025(3) 0.029(3) 0.000(2) -0.007(2) -0.001(2)
C00D 0.021(3) 0.024(3) 0.028(3) 0.000(2) 0.001(2) -0.001(2)
C00E 0.022(3) 0.024(3) 0.028(3) 0.000(2) -0.002(2) -0.003(2)
C00F 0.024(3) 0.025(3) 0.025(3) 0.002(2) 0.002(2) -0.003(2)
C00G 0.019(3) 0.020(2) 0.031(3) 0.000(2) -0.001(2) -0.002(2)
C00H 0.020(3) 0.024(3) 0.028(3) 0.001(2) -0.005(2) -0.002(2)
C00I 0.022(3) 0.029(3) 0.037(3) 0.002(3) 0.004(3) 0.001(3)
C00J 0.025(3) 0.023(3) 0.024(3) -0.002(2) 0.000(2) -0.001(2)
C00K 0.025(3) 0.023(3) 0.028(3) -0.004(2) -0.004(3) -0.001(2)
C00L 0.016(3) 0.024(3) 0.032(3) -0.002(2) -0.002(2) -0.001(2)
C00M 0.018(3) 0.029(3) 0.032(3) 0.006(2) 0.003(2) 0.002(2)
C00N 0.022(3) 0.031(3) 0.022(3) 0.001(2) 0.004(2) -0.001(2)
C00O 0.027(3) 0.028(3) 0.033(3) 0.009(2) 0.004(3) 0.001(2)
C00P 0.022(3) 0.024(3) 0.024(3) 0.001(2) 0.000(2) 0.003(2)
C00Q 0.022(3) 0.030(3) 0.035(3) -0.005(3) -0.003(3) -0.001(2)
C00R 0.029(3) 0.031(3) 0.034(3) -0.007(3) -0.005(3) 0.003(2)
C00S 0.021(3) 0.027(3) 0.027(3) 0.001(2) 0.001(2) 0.001(2)
C00T 0.025(3) 0.027(3) 0.030(3) 0.004(2) -0.004(3) 0.002(2)
C00U 0.029(3) 0.035(3) 0.025(3) -0.006(2) -0.001(3) 0.002(3)
C00V 0.022(3) 0.028(3) 0.028(3) -0.007(2) -0.003(2) 0.001(2)
C00W 0.029(4) 0.032(3) 0.035(3) -0.006(3) 0.001(3) 0.003(3)
C00X 0.026(3) 0.027(3) 0.034(3) 0.002(2) -0.001(3) 0.001(2)
C00Y 0.021(3) 0.026(3) 0.030(3) 0.006(2) 0.003(2) 0.001(2)
C00Z 0.026(3) 0.029(3) 0.031(3) -0.003(2) 0.007(3) 0.000(2)
C010 0.023(3) 0.029(3) 0.029(3) -0.001(2) -0.005(2) 0.000(3)
C011 0.023(3) 0.035(3) 0.029(3) -0.007(2) -0.004(3) -0.004(2)
C012 0.019(3) 0.022(3) 0.024(3) 0.001(2) 0.002(2) -0.002(2)
C013 0.025(3) 0.034(3) 0.054(4) -0.005(3) -0.005(3) -0.001(3)
C014 0.027(3) 0.029(3) 0.032(3) -0.001(3) 0.002(3) -0.003(3)
C015 0.028(3) 0.028(3) 0.026(3) 0.003(2) 0.000(3) -0.002(2)
C016 0.021(3) 0.024(3) 0.024(3) 0.001(2) -0.003(2) -0.003(2)
C017 0.040(4) 0.036(3) 0.034(3) -0.004(3) 0.008(3) 0.001(3)
C018 0.030(4) 0.042(3) 0.036(3) -0.008(3) 0.000(3) -0.004(3)
C019 0.023(3) 0.026(3) 0.028(3) 0.001(2) -0.001(2) -0.002(2)
C01A 0.027(3) 0.030(3) 0.031(3) 0.006(2) 0.001(3) 0.000(2)
C01B 0.028(3) 0.034(3) 0.032(3) -0.009(3) 0.001(3) 0.005(3)
C01C 0.028(3) 0.034(3) 0.039(3) -0.009(3) -0.002(3) 0.001(3)
C01D 0.028(3) 0.019(3) 0.024(3) -0.003(2) -0.001(2) 0.000(2)
C01E 0.024(3) 0.036(3) 0.034(3) -0.003(3) -0.003(3) -0.001(2)
C01F 0.019(3) 0.034(3) 0.043(3) 0.007(3) -0.005(3) -0.005(2)
C01G 0.024(3) 0.031(3) 0.035(3) 0.005(3) 0.001(3) -0.003(2)
C01H 0.036(4) 0.049(4) 0.044(4) -0.001(3) 0.007(3) -0.002(3)
C01I 0.035(4) 0.041(3) 0.058(4) -0.010(3) -0.015(3) -0.004(3)
C01J 0.026(3) 0.027(3) 0.043(3) -0.004(3) -0.002(3) 0.000(2)
C01K 0.029(3) 0.029(3) 0.026(3) -0.001(2) -0.004(2) -0.008(2)
C01L 0.028(4) 0.034(3) 0.038(3) -0.006(3) -0.003(3) -0.006(3)
C01M 0.031(4) 0.065(4) 0.044(4) -0.010(4) 0.002(3) -0.003(3)
C01N 0.038(4) 0.041(3) 0.033(3) 0.005(3) 0.006(3) 0.001(3)
C01O 0.025(4) 0.038(3) 0.047(4) 0.014(3) 0.009(3) 0.004(3)
C01P 0.036(4) 0.038(3) 0.048(4) -0.008(3) -0.008(3) 0.005(3)
C01Q 0.052(5) 0.045(4) 0.054(4) -0.022(3) 0.004(4) -0.013(3)
C01R 0.033(4) 0.042(3) 0.035(3) 0.017(3) 0.001(3) 0.000(3)
C01S 0.035(4) 0.039(4) 0.045(4) -0.002(3) -0.006(3) -0.016(3)
C01T 0.050(5) 0.054(4) 0.062(5) -0.007(4) 0.014(4) -0.008(4)
C01U 0.029(4) 0.047(4) 0.041(4) -0.014(3) -0.005(3) 0.001(3)
C01V 0.031(4) 0.030(3) 0.041(3) -0.003(3) -0.008(3) 0.000(3)
C01W 0.032(4) 0.048(4) 0.051(4) -0.014(3) 0.001(3) -0.008(3)
C01X 0.031(4) 0.045(4) 0.049(4) -0.012(3) 0.005(3) -0.005(3)
C01Y 0.042(4) 0.041(3) 0.036(3) -0.002(3) 0.001(3) 0.004(3)
C01Z 0.026(4) 0.045(4) 0.060(4) 0.027(3) 0.001(3) 0.003(3)
C020 0.030(4) 0.046(4) 0.042(4) -0.010(3) 0.006(3) -0.001(3)
C021 0.052(4) 0.044(4) 0.042(4) -0.004(3) -0.012(3) 0.009(3)
C022 0.020(3) 0.042(4) 0.049(4) 0.003(3) -0.009(3) -0.005(3)
C023 0.048(4) 0.044(4) 0.045(4) -0.008(3) 0.013(3) -0.001(3)
C024 0.048(5) 0.052(4) 0.056(4) -0.016(3) 0.013(4) -0.012(3)
C025 0.038(4) 0.050(4) 0.059(5) 0.024(4) 0.016(4) 0.015(3)
C026 0.049(5) 0.052(4) 0.047(4) 0.009(3) 0.023(4) 0.010(3)
C027 0.049(4) 0.035(3) 0.058(4) 0.000(3) -0.003(3) 0.016(3)
C028 0.044(5) 0.067(5) 0.052(4) -0.018(4) 0.008(3) -0.010(4)
C029 0.044(4) 0.056(4) 0.047(4) -0.022(3) -0.006(3) -0.003(3)
C02A 0.040(4) 0.044(4) 0.069(5) -0.015(3) 0.011(4) -0.016(3)
C02B 0.056(5) 0.063(5) 0.047(4) 0.013(4) 0.015(4) -0.004(4)
C02C 0.053(5) 0.075(5) 0.058(5) -0.023(4) 0.020(4) -0.006(4)
C02D 0.047(5) 0.098(6) 0.044(4) 0.012(4) 0.003(4) -0.013(4)
C02E 0.052(5) 0.082(6) 0.064(5) -0.030(4) 0.022(4) -0.016(4)
C02F 0.047(5) 0.071(5) 0.049(4) -0.011(4) 0.024(4) 0.006(4)
C02G 0.060(5) 0.065(5) 0.047(4) -0.016(4) 0.005(4) -0.020(4)
C02H 0.073(6) 0.072(5) 0.066(5) -0.029(4) 0.027(4) -0.024(4)
C02I 0.050(5) 0.052(4) 0.086(6) -0.009(4) 0.010(4) -0.009(4)
C02K 0.057(5) 0.145(9) 0.049(5) 0.018(5) -0.012(4) -0.028(6)
C02L 0.099(7) 0.082(6) 0.044(4) -0.009(4) 0.013(4) -0.011(5)
C02M 0.093(7) 0.045(4) 0.061(5) 0.001(4) 0.030(5) 0.012(4)
C02N 0.061(6) 0.111(7) 0.053(5) 0.005(5) -0.004(4) -0.013(5)
C02O 0.086(7) 0.068(5) 0.055(5) 0.002(4) 0.025(5) 0.017(5)
C02P 0.059(6) 0.103(7) 0.089(7) 0.035(6) 0.006(5) 0.013(5)
C02Q 0.086(7) 0.091(6) 0.091(7) 0.043(6) 0.033(6) 0.023(5)
C02R 0.077(7) 0.104(7) 0.085(7) -0.048(6) 0.039(6) -0.045(6)
C02S 0.033(4) 0.092(6) 0.114(7) -0.042(6) -0.010(5) -0.009(4)
C02T 0.033(5) 0.065(5) 0.131(8) -0.040(5) -0.020(5) -0.008(4)
C02U 0.052(6) 0.082(7) 0.260(16) -0.042(9) -0.054(8) 0.012(5)
C1 0.086(7) 0.093(6) 0.072(6) 0.015(5) -0.013(5) -0.053(5)
C2 0.048(11) 0.16(2) 0.037(9) -0.022(10) 0.009(8) -0.024(12)
C3 0.074(15) 0.23(3) 0.124(18) -0.14(2) 0.059(14) -0.094(18)
C4 0.077(7) 0.196(12) 0.075(7) 0.039(7) -0.031(6) -0.008(8)

loop_
_atom_type_symbol
_atom_type_description
_atom_type_scat_dispersion_real
_atom_type_scat_dispersion_imag
_atom_type_scat_source
C C 0.0033 0.0016 'International Tables Vol C Tables 4.2.6.8 and 6.1.1.4'
H H 0.0000 0.0000 'International Tables Vol C Tables 4.2.6.8 and 6.1.1.4'
Si Si 0.0817 0.0704 'International Tables Vol C Tables 4.2.6.8 and 6.1.1.4'

loop_
_geom_angle_atom_site_label_1
_geom_angle_atom_site_label_2
_geom_angle_atom_site_label_3
_geom_angle
_geom_angle_site_symmetry_1
_geom_angle_site_symmetry_3
_geom_angle_publ_flag
C00W Si01 C00R 103.6(3) . . ?
C00W Si01 C01C 109.0(3) . . ?
C00W Si01 C01E 106.9(3) . . ?
C01C Si01 C00R 112.8(3) . . ?
C01E Si01 C00R 110.5(3) . . ?
C01E Si01 C01C 113.4(3) . . ?
C01Y Si02 C02B 107.5(3) . . ?
C01Y Si02 C02F 107.5(3) . . ?
C01Y Si02 C02R 105.0(3) . . ?
C02B Si02 C02F 113.5(3) . . ?
C02B Si02 C02R 112.0(4) . . ?
C02R Si02 C02F 110.9(4) . . ?
C018 Si03 C01H 105.3(3) . . ?
C018 Si03 C028 107.9(3) . . ?
C018 Si03 C02D 105.9(3) . . ?
C028 Si03 C01H 112.7(3) . . ?
C028 Si03 C02D 114.3(4) . . ?
C02D Si03 C01H 110.1(3) . . ?
C01U Si04 C024 104.3(3) . . ?
C01U Si04 C02G 106.2(3) . . ?
C01U Si04 C02T 109.7(3) . . ?
C02G Si04 C024 110.4(3) . . ?
C02G Si04 C02T 115.2(4) . . ?
C02T Si04 C024 110.3(4) . . ?
C008 C005 C00H 120.0(5) . . ?
C00J C005 C008 119.2(5) . . ?
C00J C005 C00H 120.8(5) . . ?
C00A C006 H006 119.3 . . ?
C019 C006 H006 119.3 . . ?
C019 C006 C00A 121.5(5) . . ?
C00N C007 C00F 177.7(6) . . ?
C005 C008 C00X 121.6(5) . . ?
C01D C008 C005 119.4(5) . . ?
C01D C008 C00X 118.9(5) . . ?
C00S C009 C00G 179.7(7) . . ?
C006 C00A C00F 119.3(5) . . ?
C006 C00A C00K 120.3(5) . . ?
C00F C00A C00K 120.4(5) . . ?
C00W C00B C00L 176.6(6) . . ?
C00D C00C C00P 172.5(6) . . ?
C00C C00D C016 176.2(6) . . ?
C00K C00E C00G 174.2(6) . . ?
C00A C00F C007 121.1(5) . . ?
C00Z C00F C007 120.0(5) . . ?
C00Z C00F C00A 118.9(5) . . ?
C009 C00G C00E 117.9(5) . . ?
C00L C00G C009 121.3(5) . . ?
C00L C00G C00E 120.7(5) . . ?
C00T C00H C005 178.3(6) . . ?
C014 C00I C00Q 177.3(6) . . ?
C005 C00J H00J 119.3 . . ?
C005 C00J C012 121.4(5) . . ?
C012 C00J H00J 119.3 . . ?
C00E C00K C00A 177.0(6) . . ?
C00G C00L C00B 121.5(5) . . ?
C00G C00L C011 121.4(5) . . ?
C011 C00L C00B 117.0(5) . . ?
C01G C00M C00T 120.4(5) . . ?
C01L C00M C00T 120.9(5) . . ?
C01L C00M C01G 118.7(5) . . ?
C007 C00N C00P 177.2(6) . . ?
C01N C00O C01A 119.3(5) . . ?
C01R C00O C01A 121.7(5) . . ?
C01R C00O C01N 119.0(6) . . ?
C00C C00P C00N 117.5(5) . . ?
C00V C00P C00C 121.0(5) . . ?
C00V C00P C00N 121.4(5) . . ?
C01J C00Q C00I 122.6(5) . . ?
C01J C00Q C01X 118.4(5) . . ?
C01X C00Q C00I 119.0(5) . . ?
Si01 C00R H00R 106.5 . . ?
C021 C00R Si01 114.9(4) . . ?
C021 C00R H00R 106.5 . . ?
C021 C00R C027 110.4(5) . . ?
C027 C00R Si01 111.4(4) . . ?
C027 C00R H00R 106.5 . . ?
C009 C00S C012 179.2(6) . . ?
C00H C00T C00M 179.3(6) . . ?
C01Y C00U C00V 176.6(6) . . ?
C00P C00V C00U 122.7(5) . . ?
C00P C00V C01B 120.2(5) . . ?
C00U C00V C01B 117.1(5) . . ?
C00B C00W Si01 172.5(5) . . ?
C010 C00X C008 177.9(6) . . ?
C00Z C00Y C015 119.5(5) . . ?
C00Z C00Y C019 119.0(5) . . ?
C019 C00Y C015 121.4(5) . . ?
C00F C00Z H00Z 119.0 . . ?
C00Y C00Z C00F 121.9(5) . . ?
C00Y C00Z H00Z 119.0 . . ?
C00X C010 C01K 175.9(6) . . ?
C018 C011 C00L 176.4(6) . . ?
C00J C012 C00S 120.3(5) . . ?
C00J C012 C016 119.5(5) . . ?
C016 C012 C00S 120.2(5) . . ?
C01I C013 H013 120.1 . . ?
C01J C013 H013 120.1 . . ?
C01J C013 C01I 119.8(6) . . ?
C00I C014 C019 177.3(6) . . ?
C01A C015 C00Y 175.9(6) . . ?
C012 C016 C00D 120.9(5) . . ?
C01D C016 C00D 120.2(5) . . ?
C01D C016 C012 118.8(5) . . ?
C01L C017 H017 119.9 . . ?
C01O C017 H017 119.9 . . ?
C01O C017 C01L 120.3(6) . . ?
C011 C018 Si03 177.3(6) . . ?
C006 C019 C00Y 119.4(5) . . ?
C006 C019 C014 119.9(5) . . ?
C00Y C019 C014 120.8(5) . . ?
C015 C01A C00O 179.0(6) . . ?
C01U C01B C00V 176.0(6) . . ?
Si01 C01C H01C 106.5 . . ?
C023 C01C Si01 114.8(4) . . ?
C023 C01C H01C 106.5 . . ?
C023 C01C C02A 110.3(5) . . ?
C02A C01C Si01 111.7(4) . . ?
C02A C01C H01C 106.5 . . ?
C008 C01D C016 121.6(5) . . ?
C008 C01D H01D 119.2 . . ?
C016 C01D H01D 119.2 . . ?
Si01 C01E H01E 106.9 . . ?
C01P C01E Si01 114.3(4) . . ?
C01P C01E H01E 106.9 . . ?
C01P C01E C020 110.5(5) . . ?
C020 C01E Si01 110.9(4) . . ?
C020 C01E H01E 106.9 . . ?
C01G C01F H01F 119.9 . . ?
C01G C01F C01O 120.2(6) . . ?
C01O C01F H01F 119.9 . . ?
C00M C01G H01G 119.7 . . ?
C01F C01G C00M 120.6(5) . . ?
C01F C01G H01G 119.7 . . ?
Si03 C01H H01H 105.8 . . ?
C01M C01H Si03 111.1(4) . . ?
C01M C01H H01H 105.8 . . ?
C01T C01H Si03 115.4(5) . . ?
C01T C01H H01H 105.8 . . ?
C01T C01H C01M 112.0(6) . . ?
C013 C01I H01I 120.0 . . ?
C029 C01I C013 120.0(6) . . ?
C029 C01I H01I 120.0 . . ?
C00Q C01J H01J 119.4 . . ?
C013 C01J C00Q 121.2(5) . . ?
C013 C01J H01J 119.4 . . ?
C01V C01K C010 121.6(5) . . ?
C01V C01K C01W 119.1(5) . . ?
C01W C01K C010 119.2(5) . . ?
C00M C01L C017 120.1(5) . . ?
C00M C01L H01L 119.9 . . ?
C017 C01L H01L 119.9 . . ?
C01H C01M H01A 109.5 . . ?
C01H C01M H01B 109.5 . . ?
C01H C01M H01K 109.5 . . ?
H01A C01M H01B 109.5 . . ?
H01A C01M H01K 109.5 . . ?
H01B C01M H01K 109.5 . . ?
C00O C01N H01N 119.8 . . ?
C026 C01N C00O 120.4(6) . . ?
C026 C01N H01N 119.8 . . ?
C017 C01O C01F 120.1(6) . . ?
C017 C01O H01O 120.0 . . ?
C01F C01O H01O 120.0 . . ?
C01E C01P H01M 109.5 . . ?
C01E C01P H01P 109.5 . . ?
C01E C01P H01Q 109.5 . . ?
H01M C01P H01P 109.5 . . ?
H01M C01P H01Q 109.5 . . ?
H01P C01P H01Q 109.5 . . ?
C01S C01Q H01R 119.8 . . ?
C01S C01Q C01W 120.4(6) . . ?
C01W C01Q H01R 119.8 . . ?
C00O C01R H01S 120.2 . . ?
C00O C01R C01Z 119.5(6) . . ?
C01Z C01R H01S 120.2 . . ?
C01Q C01S H01T 120.0 . . ?
C01Q C01S C022 120.1(6) . . ?
C022 C01S H01T 120.0 . . ?
C01H C01T H01U 109.5 . . ?
C01H C01T H01V 109.5 . . ?
C01H C01T H01W 109.5 . . ?
H01U C01T H01V 109.5 . . ?
H01U C01T H01W 109.5 . . ?
H01V C01T H01W 109.5 . . ?
C01B C01U Si04 169.2(6) . . ?
C01K C01V H01X 119.8 . . ?
C01K C01V C022 120.3(6) . . ?
C022 C01V H01X 119.8 . . ?
C01K C01W H01Y 119.9 . . ?
C01Q C01W C01K 120.1(6) . . ?
C01Q C01W H01Y 119.9 . . ?
C00Q C01X H01Z 119.8 . . ?
C029 C01X C00Q 120.3(6) . . ?
C029 C01X H01Z 119.8 . . ?
C00U C01Y Si02 177.8(6) . . ?
C01R C01Z H01 119.6 . . ?
C025 C01Z C01R 120.8(6) . . ?
C025 C01Z H01 119.6 . . ?
C01E C020 H02A 109.5 . . ?
C01E C020 H02B 109.5 . . ?
C01E C020 H02C 109.5 . . ?
H02A C020 H02B 109.5 . . ?
H02A C020 H02C 109.5 . . ?
H02B C020 H02C 109.5 . . ?
C00R C021 H02D 109.5 . . ?
C00R C021 H02E 109.5 . . ?
C00R C021 H02F 109.5 . . ?
H02D C021 H02E 109.5 . . ?
H02D C021 H02F 109.5 . . ?
H02E C021 H02F 109.5 . . ?
C01S C022 C01V 120.0(6) . . ?
C01S C022 H022 120.0 . . ?
C01V C022 H022 120.0 . . ?
C01C C023 H02G 109.5 . . ?
C01C C023 H02H 109.5 . . ?
C01C C023 H02I 109.5 . . ?
H02G C023 H02H 109.5 . . ?
H02G C023 H02I 109.5 . . ?
H02H C023 H02I 109.5 . . ?
Si04 C024 H024 106.9 . . ?
C02I C024 Si04 112.9(5) . . ?
C02I C024 H024 106.9 . . ?
C02L C024 Si04 113.8(5) . . ?
C02L C024 H024 106.9 . . ?
C02L C024 C02I 108.9(6) . . ?
C01Z C025 H025 119.9 . . ?
C01Z C025 C026 120.2(6) . . ?
C026 C025 H025 119.9 . . ?
C01N C026 H026 120.0 . . ?
C025 C026 C01N 120.0(7) . . ?
C025 C026 H026 120.0 . . ?
C00R C027 H02J 109.5 . . ?
C00R C027 H02K 109.5 . . ?
C00R C027 H02L 109.5 . . ?
H02J C027 H02K 109.5 . . ?
H02J C027 H02L 109.5 . . ?
H02K C027 H02L 109.5 . . ?
Si03 C028 H028 106.5 . . ?
C02E C028 Si03 111.4(5) . . ?
C02E C028 H028 106.5 . . ?
C02E C028 C02H 111.0(6) . . ?
C02H C028 Si03 114.4(5) . . ?
C02H C028 H028 106.5 . . ?
C01I C029 H029 119.8 . . ?
C01X C029 C01I 120.3(6) . . ?
C01X C029 H029 119.8 . . ?
C01C C02A H02M 109.5 . . ?
C01C C02A H02N 109.5 . . ?
C01C C02A H02O 109.5 . . ?
H02M C02A H02N 109.5 . . ?
H02M C02A H02O 109.5 . . ?
H02N C02A H02O 109.5 . . ?
Si02 C02B H02P 107.9 . . ?
C02N C02B Si02 111.3(5) . . ?
C02N C02B H02P 107.9 . . ?
C02Q C02B Si02 111.1(6) . . ?
C02Q C02B H02P 107.9 . . ?
C02Q C02B C02N 110.7(7) . . ?
H02Q C02C H02R 109.5 . . ?
H02Q C02C H02S 109.5 . . ?
H02R C02C H02S 109.5 . . ?
C02F C02C H02Q 109.5 . . ?
C02F C02C H02R 109.5 . . ?
C02F C02C H02S 109.5 . . ?
Si03 C02D H02T 107.6 . . ?
C02K C02D Si03 111.7(6) . . ?
C02K C02D H02T 107.6 . . ?
C02K C02D C02P 110.6(8) . . ?
C02P C02D Si03 111.6(5) . . ?
C02P C02D H02T 107.6 . . ?
C028 C02E H02U 109.5 . . ?
C028 C02E H02V 109.5 . . ?
C028 C02E H02W 109.5 . . ?
H02U C02E H02V 109.5 . . ?
H02U C02E H02W 109.5 . . ?
H02V C02E H02W 109.5 . . ?
Si02 C02F H02X 104.9 . . ?
C02C C02F Si02 112.5(5) . . ?
C02C C02F H02X 104.9 . . ?
C02M C02F Si02 115.2(5) . . ?
C02M C02F C02C 113.2(6) . . ?
C02M C02F H02X 104.9 . . ?
Si04 C02G H02Y 107.6 . . ?
C02O C02G Si04 112.3(5) . . ?
C02O C02G H02Y 107.6 . . ?
C02O C02G C4 108.0(7) . . ?
C4 C02G Si04 113.5(7) . . ?
C4 C02G H02Y 107.6 . . ?
C028 C02H H02Z 109.5 . . ?
C028 C02H H 109.5 . . ?
C028 C02H HA 109.5 . . ?
H02Z C02H H 109.5 . . ?
H02Z C02H HA 109.5 . . ?
H C02H HA 109.5 . . ?
C024 C02I H02 109.5 . . ?
C024 C02I HB 109.5 . . ?
C024 C02I HC 109.5 . . ?
H02 C02I HB 109.5 . . ?
H02 C02I HC 109.5 . . ?
HB C02I HC 109.5 . . ?
C02D C02K H1 109.5 . . ?
C02D C02K HD 109.5 . . ?
C02D C02K HE 109.5 . . ?
H1 C02K HD 109.5 . . ?
H1 C02K HE 109.5 . . ?
HD C02K HE 109.5 . . ?
C024 C02L H2 109.5 . . ?
C024 C02L HF 109.5 . . ?
C024 C02L HG 109.5 . . ?
H2 C02L HF 109.5 . . ?
H2 C02L HG 109.5 . . ?
HF C02L HG 109.5 . . ?
C02F C02M H3 109.5 . . ?
C02F C02M HH 109.5 . . ?
C02F C02M HI 109.5 . . ?
H3 C02M HH 109.5 . . ?
H3 C02M HI 109.5 . . ?
HH C02M HI 109.5 . . ?
C02B C02N H4 109.5 . . ?
C02B C02N HJ 109.5 . . ?
C02B C02N HK 109.5 . . ?
H4 C02N HJ 109.5 . . ?
H4 C02N HK 109.5 . . ?
HJ C02N HK 109.5 . . ?
C02G C02O H5 109.5 . . ?
C02G C02O HL 109.5 . . ?
C02G C02O HM 109.5 . . ?
H5 C02O HL 109.5 . . ?
H5 C02O HM 109.5 . . ?
HL C02O HM 109.5 . . ?
C02D C02P H6 109.5 . . ?
C02D C02P HN 109.5 . . ?
C02D C02P HO 109.5 . . ?
H6 C02P HN 109.5 . . ?
H6 C02P HO 109.5 . . ?
HN C02P HO 109.5 . . ?
C02B C02Q H7 109.5 . . ?
C02B C02Q HP 109.5 . . ?
C02B C02Q HQ 109.5 . . ?
H7 C02Q HP 109.5 . . ?
H7 C02Q HQ 109.5 . . ?
HP C02Q HQ 109.5 . . ?
Si02 C02R H8 109.4 . . ?
C1 C02R Si02 114.3(6) . . ?
C1 C02R H8 109.4 . . ?
C1 C02R C2 108.8(9) . . ?
C2 C02R Si02 105.6(9) . . ?
C2 C02R H8 109.4 . . ?
C3 C02R Si02 132.3(11) . . ?
C3 C02R C1 111.7(12) . . ?
H9 C02S HR 109.5 . . ?
H9 C02S HS 109.5 . . ?
HR C02S HS 109.5 . . ?
C02T C02S H9 109.5 . . ?
C02T C02S HR 109.5 . . ?
C02T C02S HS 109.5 . . ?
Si04 C02T H10 105.7 . . ?
C02S C02T Si04 111.9(5) . . ?
C02S C02T H10 105.7 . . ?
C02U C02T Si04 115.0(7) . . ?
C02U C02T C02S 111.9(8) . . ?
C02U C02T H10 105.7 . . ?
C02T C02U H11 109.5 . . ?
C02T C02U HT 109.5 . . ?
C02T C02U HU 109.5 . . ?
H11 C02U HT 109.5 . . ?
H11 C02U HU 109.5 . . ?
HT C02U HU 109.5 . . ?
C02R C1 H1A 109.5 . . ?
C02R C1 H1B 109.5 . . ?
C02R C1 H1C 109.5 . . ?
H1A C1 H1B 109.5 . . ?
H1A C1 H1C 109.5 . . ?
H1B C1 H1C 109.5 . . ?
C02R C2 H2A 109.5 . . ?
C02R C2 H2B 109.5 . . ?
C02R C2 H2C 109.5 . . ?
H2A C2 H2B 109.5 . . ?
H2A C2 H2C 109.5 . . ?
H2B C2 H2C 109.5 . . ?
C02R C3 H3A 120.0 . . ?
C02R C3 H3B 120.0 . . ?
H3A C3 H3B 120.0 . . ?
C02G C4 H4A 109.5 . . ?
C02G C4 H4B 109.5 . . ?
C02G C4 H4C 109.5 . . ?
H4A C4 H4B 109.5 . . ?
H4A C4 H4C 109.5 . . ?
H4B C4 H4C 109.5 . . ?

loop_
_geom_bond_atom_site_label_1
_geom_bond_atom_site_label_2
_geom_bond_distance
_geom_bond_site_symmetry_2
_geom_bond_publ_flag
Si01 C00R 1.881(6) . ?
Si01 C00W 1.839(6) . ?
Si01 C01C 1.876(6) . ?
Si01 C01E 1.873(6) . ?
Si02 C01Y 1.826(6) . ?
Si02 C02B 1.857(8) . ?
Si02 C02F 1.878(7) . ?
Si02 C02R 1.873(9) . ?
Si03 C018 1.833(6) . ?
Si03 C01H 1.884(7) . ?
Si03 C028 1.869(7) . ?
Si03 C02D 1.883(8) . ?
Si04 C01U 1.838(7) . ?
Si04 C024 1.884(8) . ?
Si04 C02G 1.871(7) . ?
Si04 C02T 1.881(8) . ?
C005 C008 1.414(7) . ?
C005 C00H 1.427(8) . ?
C005 C00J 1.389(7) . ?
C006 H006 0.9500 . ?
C006 C00A 1.401(7) . ?
C006 C019 1.379(8) . ?
C007 C00F 1.423(8) . ?
C007 C00N 1.195(7) . ?
C008 C00X 1.430(7) . ?
C008 C01D 1.384(7) . ?
C009 C00G 1.421(7) . ?
C009 C00S 1.200(7) . ?
C00A C00F 1.405(7) . ?
C00A C00K 1.420(7) . ?
C00B C00L 1.429(7) . ?
C00B C00W 1.211(8) . ?
C00C C00D 1.197(7) . ?
C00C C00P 1.420(7) . ?
C00D C016 1.422(7) . ?
C00E C00G 1.426(7) . ?
C00E C00K 1.199(7) . ?
C00F C00Z 1.400(7) . ?
C00G C00L 1.368(7) . ?
C00H C00T 1.194(7) . ?
C00I C00Q 1.420(8) . ?
C00I C014 1.189(8) . ?
C00J H00J 0.9500 . ?
C00J C012 1.388(7) . ?
C00L C011 1.418(8) . ?
C00M C00T 1.437(8) . ?
C00M C01G 1.393(8) . ?
C00M C01L 1.387(8) . ?
C00N C00P 1.426(8) . ?
C00O C01A 1.422(8) . ?
C00O C01N 1.399(8) . ?
C00O C01R 1.389(8) . ?
C00P C00V 1.372(7) . ?
C00Q C01J 1.387(8) . ?
C00Q C01X 1.401(8) . ?
C00R H00R 1.0000 . ?
C00R C021 1.528(8) . ?
C00R C027 1.529(8) . ?
C00S C012 1.422(7) . ?
C00U C00V 1.412(8) . ?
C00U C01Y 1.228(8) . ?
C00V C01B 1.426(8) . ?
C00X C010 1.198(7) . ?
C00Y C00Z 1.377(8) . ?
C00Y C015 1.420(8) . ?
C00Y C019 1.421(7) . ?
C00Z H00Z 0.9500 . ?
C010 C01K 1.433(7) . ?
C011 C018 1.207(8) . ?
C012 C016 1.415(7) . ?
C013 H013 0.9500 . ?
C013 C01I 1.387(9) . ?
C013 C01J 1.375(8) . ?
C014 C019 1.438(8) . ?
C015 C01A 1.202(7) . ?
C016 C01D 1.394(7) . ?
C017 H017 0.9500 . ?
C017 C01L 1.390(8) . ?
C017 C01O 1.368(9) . ?
C01B C01U 1.200(8) . ?
C01C H01C 1.0000 . ?
C01C C023 1.527(8) . ?
C01C C02A 1.550(8) . ?
C01D H01D 0.9500 . ?
C01E H01E 1.0000 . ?
C01E C01P 1.519(8) . ?
C01E C020 1.532(8) . ?
C01F H01F 0.9500 . ?
C01F C01G 1.373(8) . ?
C01F C01O 1.376(8) . ?
C01G H01G 0.9500 . ?
C01H H01H 1.0000 . ?
C01H C01M 1.530(9) . ?
C01H C01T 1.525(9) . ?
C01I H01I 0.9500 . ?
C01I C029 1.376(9) . ?
C01J H01J 0.9500 . ?
C01K C01V 1.376(8) . ?
C01K C01W 1.396(8) . ?
C01L H01L 0.9500 . ?
C01M H01A 0.9800 . ?
C01M H01B 0.9800 . ?
C01M H01K 0.9800 . ?
C01N H01N 0.9500 . ?
C01N C026 1.388(9) . ?
C01O H01O 0.9500 . ?
C01P H01M 0.9800 . ?
C01P H01P 0.9800 . ?
C01P H01Q 0.9800 . ?
C01Q H01R 0.9500 . ?
C01Q C01S 1.371(9) . ?
C01Q C01W 1.375(9) . ?
C01R H01S 0.9500 . ?
C01R C01Z 1.395(8) . ?
C01S H01T 0.9500 . ?
C01S C022 1.376(9) . ?
C01T H01U 0.9800 . ?
C01T H01V 0.9800 . ?
C01T H01W 0.9800 . ?
C01V H01X 0.9500 . ?
C01V C022 1.386(8) . ?
C01W H01Y 0.9500 . ?
C01X H01Z 0.9500 . ?
C01X C029 1.380(9) . ?
C01Z H01 0.9500 . ?
C01Z C025 1.368(10) . ?
C020 H02A 0.9800 . ?
C020 H02B 0.9800 . ?
C020 H02C 0.9800 . ?
C021 H02D 0.9800 . ?
C021 H02E 0.9800 . ?
C021 H02F 0.9800 . ?
C022 H022 0.9500 . ?
C023 H02G 0.9800 . ?
C023 H02H 0.9800 . ?
C023 H02I 0.9800 . ?
C024 H024 1.0000 . ?
C024 C02I 1.550(9) . ?
C024 C02L 1.528(9) . ?
C025 H025 0.9500 . ?
C025 C026 1.371(10) . ?
C026 H026 0.9500 . ?
C027 H02J 0.9800 . ?
C027 H02K 0.9800 . ?
C027 H02L 0.9800 . ?
C028 H028 1.0000 . ?
C028 C02E 1.534(9) . ?
C028 C02H 1.545(10) . ?
C029 H029 0.9500 . ?
C02A H02M 0.9800 . ?
C02A H02N 0.9800 . ?
C02A H02O 0.9800 . ?
C02B H02P 1.0000 . ?
C02B C02N 1.546(11) . ?
C02B C02Q 1.543(11) . ?
C02C H02Q 0.9800 . ?
C02C H02R 0.9800 . ?
C02C H02S 0.9800 . ?
C02C C02F 1.539(9) . ?
C02D H02T 1.0000 . ?
C02D C02K 1.530(11) . ?
C02D C02P 1.538(12) . ?
C02E H02U 0.9800 . ?
C02E H02V 0.9800 . ?
C02E H02W 0.9800 . ?
C02F H02X 1.0000 . ?
C02F C02M 1.487(10) . ?
C02G H02Y 1.0000 . ?
C02G C02O 1.508(11) . ?
C02G C4 1.526(12) . ?
C02H H02Z 0.9800 . ?
C02H H 0.9800 . ?
C02H HA 0.9800 . ?
C02I H02 0.9800 . ?
C02I HB 0.9800 . ?
C02I HC 0.9800 . ?
C02K H1 0.9800 . ?
C02K HD 0.9800 . ?
C02K HE 0.9800 . ?
C02L H2 0.9800 . ?
C02L HF 0.9800 . ?
C02L HG 0.9800 . ?
C02M H3 0.9800 . ?
C02M HH 0.9800 . ?
C02M HI 0.9800 . ?
C02N H4 0.9800 . ?
C02N HJ 0.9800 . ?
C02N HK 0.9800 . ?
C02O H5 0.9800 . ?
C02O HL 0.9800 . ?
C02O HM 0.9800 . ?
C02P H6 0.9800 . ?
C02P HN 0.9800 . ?
C02P HO 0.9800 . ?
C02Q H7 0.9800 . ?
C02Q HP 0.9800 . ?
C02Q HQ 0.9800 . ?
C02R H8 1.0000 . ?
C02R C1 1.540(11) . ?
C02R C2 1.61(2) . ?
C02R C3 1.190(18) . ?
C02S H9 0.9800 . ?
C02S HR 0.9800 . ?
C02S HS 0.9800 . ?
C02S C02T 1.557(10) . ?
C02T H10 1.0000 . ?
C02T C02U 1.489(13) . ?
C02U H11 0.9800 . ?
C02U HT 0.9800 . ?
C02U HU 0.9800 . ?
C1 H1A 0.9800 . ?
C1 H1B 0.9800 . ?
C1 H1C 0.9800 . ?
C2 H2A 0.9800 . ?
C2 H2B 0.9800 . ?
C2 H2C 0.9800 . ?
C3 H3A 0.9500 . ?
C3 H3B 0.9500 . ?
C4 H4A 0.9800 . ?
C4 H4B 0.9800 . ?
C4 H4C 0.9800 . ?

loop_
_geom_torsion_atom_site_label_1
_geom_torsion_atom_site_label_2
_geom_torsion_atom_site_label_3
_geom_torsion_atom_site_label_4
_geom_torsion
_geom_torsion_site_symmetry_1
_geom_torsion_site_symmetry_2
_geom_torsion_site_symmetry_3
_geom_torsion_site_symmetry_4
_geom_torsion_publ_flag
C005 C008 C01D C016 -0.3(8) . . . . ?
C005 C00J C012 C00S 178.7(5) . . . . ?
C005 C00J C012 C016 -0.7(8) . . . . ?
C006 C00A C00F C007 177.2(5) . . . . ?
C006 C00A C00F C00Z -1.3(7) . . . . ?
C007 C00F C00Z C00Y -179.2(5) . . . . ?
C008 C005 C00J C012 -1.2(7) . . . . ?
C009 C00G C00L C00B -178.5(5) . . . . ?
C009 C00G C00L C011 5.0(8) . . . . ?
C00A C006 C019 C00Y 0.3(8) . . . . ?
C00A C006 C019 C014 -178.9(5) . . . . ?
C00A C00F C00Z C00Y -0.7(8) . . . . ?
C00C C00P C00V C00U 171.9(5) . . . . ?
C00C C00P C00V C01B -6.3(8) . . . . ?
C00D C016 C01D C008 -178.8(5) . . . . ?
C00E C00G C00L C00B 4.6(8) . . . . ?
C00E C00G C00L C011 -171.9(5) . . . . ?
C00H C005 C008 C00X 1.9(8) . . . . ?
C00H C005 C008 C01D -178.1(5) . . . . ?
C00H C005 C00J C012 178.6(5) . . . . ?
C00I C00Q C01J C013 178.8(6) . . . . ?
C00I C00Q C01X C029 -178.8(6) . . . . ?
C00J C005 C008 C00X -178.3(5) . . . . ?
C00J C005 C008 C01D 1.8(7) . . . . ?
C00J C012 C016 C00D 179.3(5) . . . . ?
C00J C012 C016 C01D 2.2(7) . . . . ?
C00K C00A C00F C007 -0.9(8) . . . . ?
C00K C00A C00F C00Z -179.3(5) . . . . ?
C00N C00P C00V C00U -4.4(8) . . . . ?
C00N C00P C00V C01B 177.3(5) . . . . ?
C00O C01N C026 C025 1.6(9) . . . . ?
C00O C01R C01Z C025 1.5(9) . . . . ?
C00Q C01X C029 C01I -1.2(10) . . . . ?
C00R Si01 C01C C023 154.0(4) . . . . ?
C00R Si01 C01C C02A -79.5(5) . . . . ?
C00R Si01 C01E C01P -179.7(4) . . . . ?
C00R Si01 C01E C020 -54.0(5) . . . . ?
C00S C012 C016 C00D -0.1(8) . . . . ?
C00S C012 C016 C01D -177.3(5) . . . . ?
C00T C00M C01G C01F -179.1(5) . . . . ?
C00T C00M C01L C017 179.1(5) . . . . ?
C00W Si01 C00R C021 -165.5(4) . . . . ?
C00W Si01 C00R C027 68.1(5) . . . . ?
C00W Si01 C01C C023 39.5(5) . . . . ?
C00W Si01 C01C C02A 166.0(4) . . . . ?
C00W Si01 C01E C01P -67.7(5) . . . . ?
C00W Si01 C01E C020 58.1(5) . . . . ?
C00X C008 C01D C016 179.7(5) . . . . ?
C00Z C00Y C019 C006 -2.3(8) . . . . ?
C00Z C00Y C019 C014 176.9(5) . . . . ?
C010 C01K C01V C022 -177.6(5) . . . . ?
C010 C01K C01W C01Q 177.4(6) . . . . ?
C012 C016 C01D C008 -1.7(8) . . . . ?
C013 C01I C029 C01X 0.8(10) . . . . ?
C015 C00Y C00Z C00F -179.2(5) . . . . ?
C015 C00Y C019 C006 179.5(5) . . . . ?
C015 C00Y C019 C014 -1.3(8) . . . . ?
C018 Si03 C01H C01M -69.8(5) . . . . ?
C018 Si03 C01H C01T 161.2(5) . . . . ?
C018 Si03 C028 C02E -165.7(5) . . . . ?
C018 Si03 C028 C02H -38.9(6) . . . . ?
C018 Si03 C02D C02K 63.3(6) . . . . ?
C018 Si03 C02D C02P -61.0(6) . . . . ?
C019 C006 C00A C00F 1.5(8) . . . . ?
C019 C006 C00A C00K 179.6(5) . . . . ?
C019 C00Y C00Z C00F 2.5(8) . . . . ?
C01A C00O C01N C026 178.5(5) . . . . ?
C01A C00O C01R C01Z 179.9(5) . . . . ?
C01C Si01 C00R C021 76.8(5) . . . . ?
C01C Si01 C00R C027 -49.7(5) . . . . ?
C01C Si01 C01E C01P 52.5(5) . . . . ?
C01C Si01 C01E C020 178.2(4) . . . . ?
C01E Si01 C00R C021 -51.3(5) . . . . ?
C01E Si01 C00R C027 -177.8(4) . . . . ?
C01E Si01 C01C C023 -79.5(5) . . . . ?
C01E Si01 C01C C02A 47.1(5) . . . . ?
C01G C00M C01L C017 0.3(8) . . . . ?
C01G C01F C01O C017 0.9(8) . . . . ?
C01H Si03 C028 C02E 78.5(6) . . . . ?
C01H Si03 C028 C02H -154.7(5) . . . . ?
C01H Si03 C02D C02K 176.6(6) . . . . ?
C01H Si03 C02D C02P 52.3(6) . . . . ?
C01I C013 C01J C00Q 1.2(9) . . . . ?
C01J C00Q C01X C029 1.6(9) . . . . ?
C01J C013 C01I C029 -0.8(10) . . . . ?
C01K C01V C022 C01S 1.1(9) . . . . ?
C01L C00M C01G C01F -0.3(8) . . . . ?
C01L C017 C01O C01F -0.8(9) . . . . ?
C01N C00O C01R C01Z 0.3(8) . . . . ?
C01O C017 C01L C00M 0.2(9) . . . . ?
C01O C01F C01G C00M -0.3(8) . . . . ?
C01Q C01S C022 C01V -1.3(10) . . . . ?
C01R C00O C01N C026 -1.8(8) . . . . ?
C01R C01Z C025 C026 -1.7(9) . . . . ?
C01S C01Q C01W C01K -0.5(10) . . . . ?
C01U Si04 C024 C02I 177.0(5) . . . . ?
C01U Si04 C024 C02L 52.2(6) . . . . ?
C01U Si04 C02G C02O 48.9(6) . . . . ?
C01U Si04 C02G C4 -74.0(7) . . . . ?
C01U Si04 C02T C02S 160.6(7) . . . . ?
C01U Si04 C02T C02U 31.4(9) . . . . ?
C01V C01K C01W C01Q 0.3(9) . . . . ?
C01W C01K C01V C022 -0.6(9) . . . . ?
C01W C01Q C01S C022 1.0(10) . . . . ?
C01X C00Q C01J C013 -1.6(9) . . . . ?
C01Y Si02 C02B C02N -62.8(6) . . . . ?
C01Y Si02 C02B C02Q 61.0(6) . . . . ?
C01Y Si02 C02F C02C 163.0(5) . . . . ?
C01Y Si02 C02F C02M 31.2(7) . . . . ?
C01Y Si02 C02R C1 -176.6(7) . . . . ?
C01Y Si02 C02R C2 63.9(9) . . . . ?
C01Y Si02 C02R C3 -13(3) . . . . ?
C01Z C025 C026 C01N 0.2(9) . . . . ?
C024 Si04 C01U C01B 29(3) . . . . ?
C024 Si04 C02G C02O -63.6(6) . . . . ?
C024 Si04 C02G C4 173.5(6) . . . . ?
C024 Si04 C02T C02S -85.0(8) . . . . ?
C024 Si04 C02T C02U 145.8(8) . . . . ?
C028 Si03 C01H C01M 47.6(5) . . . . ?
C028 Si03 C01H C01T -81.4(6) . . . . ?
C028 Si03 C02D C02K -55.4(7) . . . . ?
C028 Si03 C02D C02P -179.7(5) . . . . ?
C02B Si02 C02F C02C 44.2(7) . . . . ?
C02B Si02 C02F C02M -87.5(6) . . . . ?
C02B Si02 C02R C1 -60.2(9) . . . . ?
C02B Si02 C02R C2 -179.7(8) . . . . ?
C02B Si02 C02R C3 103(3) . . . . ?
C02D Si03 C01H C01M 176.5(5) . . . . ?
C02D Si03 C01H C01T 47.5(6) . . . . ?
C02D Si03 C028 C02E -48.2(6) . . . . ?
C02D Si03 C028 C02H 78.6(6) . . . . ?
C02F Si02 C02B C02N 55.9(6) . . . . ?
C02F Si02 C02B C02Q 179.8(5) . . . . ?
C02F Si02 C02R C1 67.6(9) . . . . ?
C02F Si02 C02R C2 -51.8(9) . . . . ?
C02F Si02 C02R C3 -129(3) . . . . ?
C02G Si04 C01U C01B -87(3) . . . . ?
C02G Si04 C024 C02I -69.3(6) . . . . ?
C02G Si04 C024 C02L 165.9(6) . . . . ?
C02G Si04 C02T C02S 40.8(8) . . . . ?
C02G Si04 C02T C02U -88.3(8) . . . . ?
C02R Si02 C02B C02N -177.6(6) . . . . ?
C02R Si02 C02B C02Q -53.8(7) . . . . ?
C02R Si02 C02F C02C -82.8(6) . . . . ?
C02R Si02 C02F C02M 145.4(6) . . . . ?
C02T Si04 C01U C01B 148(3) . . . . ?
C02T Si04 C024 C02I 59.3(6) . . . . ?
C02T Si04 C024 C02L -65.5(6) . . . . ?
C02T Si04 C02G C02O 170.6(5) . . . . ?
C02T Si04 C02G C4 47.7(7) . . . . ?
